data_4079827
loop_
_publ_author_name
'Hrdina, Radim'
'Gu\'en\'ee, Laure'
'Moraleda, Delphine'
'Lacour, J\'er\^ome'

_publ_section_title
;
 Synthesis, Structural Analysis, and Catalytic Properties of
 Tetrakis(binaphthyl or octahydrobinaphthyl phosphate) Dirhodium(II,II)
 Complexes
;
_journal_issue 2
_journal_name_full Organometallics
_journal_page_first 473
_journal_paper_doi 10.1021/om300935u
_journal_volume 32
_journal_year 2013
_chemical_absolute_configuration ad
_chemical_formula_moiety 'C84 H58 O19 P4 Rh2, 8(C4 H8 O2), 0.5O'
_chemical_formula_sum 'C116 H122 O35.5 P4 Rh2'
_chemical_formula_weight 2413.84
_chemical_name_systematic
; 
 ? 
;
_space_group_IT_number 4
_symmetry_cell_setting monoclinic
_symmetry_space_group_name_Hall 'P 2yb'
_symmetry_space_group_name_H-M 'P 1 21 1'
_atom_sites_solution_hydrogens geom
_atom_sites_solution_primary direct
_atom_sites_solution_secondary difmap
_audit_creation_method SHELXL-97
_cell_angle_alpha 90.00
_cell_angle_beta 101.1014(12)
_cell_angle_gamma 90.00
_cell_formula_units_Z 2
_cell_length_a 14.72965(19)
_cell_length_b 20.6819(2)
_cell_length_c 18.2822(2)
_cell_measurement_reflns_used 31111
_cell_measurement_temperature 180(2)
_cell_measurement_theta_max 73.2899
_cell_measurement_theta_min 2.4608
_cell_volume 5465.22(11)
_computing_cell_refinement
;
CrysAlisPro, Agilent Technologies,
Version 1.171.35.11 (release 16-05-2011 CrysAlis171 .NET)
(compiled May 16 2011,17:55:39)
;
_computing_data_collection
;
CrysAlisPro, Agilent Technologies,
Version 1.171.35.11 (release 16-05-2011 CrysAlis171 .NET)
(compiled May 16 2011,17:55:39)
;
_computing_data_reduction
;
CrysAlisPro, Agilent Technologies,
Version 1.171.35.11 (release 16-05-2011 CrysAlis171 .NET)
(compiled May 16 2011,17:55:39)
;
_computing_molecular_graphics 'Ortep 3 (Farrugia, 1997)'
_computing_publication_material 'ShelX_Acta (Sheldrick, 2008)'
_computing_structure_refinement 'SHELXL-97 (Sheldrick, 2008)'
_computing_structure_solution 'SHELXS-97 (Sheldrick, 2008)'
_diffrn_ambient_temperature 180(2)
_diffrn_detector_area_resol_mean 10.4679
_diffrn_measured_fraction_theta_full 1.000
_diffrn_measured_fraction_theta_max 0.989
_diffrn_measurement_device_type 'SuperNova, Dual, Cu at zero, Atlas'
_diffrn_measurement_method '\w scans'
_diffrn_radiation_monochromator mirror
_diffrn_radiation_source 'SuperNova (Cu) X-ray Source'
_diffrn_radiation_type CuK\a
_diffrn_radiation_wavelength 1.54184
_diffrn_reflns_av_R_equivalents 0.0383
_diffrn_reflns_av_sigmaI/netI 0.0441
_diffrn_reflns_limit_h_max 18
_diffrn_reflns_limit_h_min -15
_diffrn_reflns_limit_k_max 25
_diffrn_reflns_limit_k_min -25
_diffrn_reflns_limit_l_max 20
_diffrn_reflns_limit_l_min -22
_diffrn_reflns_number 45660
_diffrn_reflns_theta_full 66.97
_diffrn_reflns_theta_max 73.45
_diffrn_reflns_theta_min 2.46
_exptl_absorpt_coefficient_mu 3.711
_exptl_absorpt_correction_T_max 0.738
_exptl_absorpt_correction_T_min 0.387
_exptl_absorpt_correction_type analytical
_exptl_absorpt_process_details
;
CrysAlisPro, Agilent Technologies,
Version 1.171.35.11 (release 16-05-2011 CrysAlis171 .NET)
(compiled May 16 2011,17:55:39)
Analytical numeric absorption correction using a multifaceted crystal
            model based on expressions derived by R.C. Clark & J.S. Reid.
(Clark, R. C. & Reid, J. S. (1995). Acta Cryst. A51, 887-897)
;
_exptl_crystal_colour green
_exptl_crystal_density_diffrn 1.467
_exptl_crystal_density_method 'not measured'
_exptl_crystal_description plate
_exptl_crystal_F_000 2504
_exptl_crystal_size_max 0.3775
_exptl_crystal_size_mid 0.2685
_exptl_crystal_size_min 0.0875
_refine_diff_density_max 0.885
_refine_diff_density_min -1.328
_refine_diff_density_rms 0.073
_refine_ls_abs_structure_details 'Flack H D (1983), Acta Cryst. A39, 876-881'
_refine_ls_abs_structure_Flack -0.027(4)
_refine_ls_extinction_method none
_refine_ls_goodness_of_fit_ref 1.028
_refine_ls_hydrogen_treatment mixed
_refine_ls_matrix_type full
_refine_ls_number_parameters 1425
_refine_ls_number_reflns 21332
_refine_ls_number_restraints 5
_refine_ls_restrained_S_all 1.028
_refine_ls_R_factor_all 0.0441
_refine_ls_R_factor_gt 0.0430
_refine_ls_shift/su_max 0.003
_refine_ls_shift/su_mean 0.000
_refine_ls_structure_factor_coef Fsqd
_refine_ls_weighting_details 'calc w=1/[\s^2^(Fo^2^)+(0.0940P)^2^+0.0973P] where P=(Fo^2^+2Fc^2^)/3'
_refine_ls_weighting_scheme calc
_refine_ls_wR_factor_gt 0.1157
_refine_ls_wR_factor_ref 0.1182
_reflns_number_gt 20729
_reflns_number_total 21332
_reflns_threshold_expression >2sigma(I)
_cod_data_source_file om300935u_si_002.cif
_cod_data_source_block 1a
_cod_original_cell_volume 5465.21(11)
_cod_original_sg_symbol_Hall 'P 2Yb'
_cod_original_sg_symbol_H-M 'P 21'
_cod_original_formula_sum 'C116 H122 O35.50 P4 Rh2'
_cod_database_code 4079827

loop_
_symmetry_equiv_pos_as_xyz
'x, y, z'
'-x, y+1/2, -z'

loop_
_atom_site_label
_atom_site_type_symbol
_atom_site_fract_x
_atom_site_fract_y
_atom_site_fract_z
_atom_site_U_iso_or_equiv
_atom_site_adp_type
_atom_site_occupancy
_atom_site_symmetry_multiplicity
_atom_site_calc_flag
_atom_site_refinement_flags
Rh1 Rh 1.078749(15) 0.624111(10) 0.189229(12) 0.01657(7) Uani 1 1 d D
Rh2 Rh 0.980815(14) 0.612318(10) 0.287331(12) 0.01567(6) Uani 1 1 d .
P1 P 1.13303(5) 0.51297(4) 0.29966(5) 0.01878(16) Uani 1 1 d .
P2 P 1.14231(5) 0.70281(4) 0.32891(5) 0.01757(16) Uani 1 1 d .
P3 P 0.92646(6) 0.72592(4) 0.18088(5) 0.02074(17) Uani 1 1 d .
P4 P 0.90678(6) 0.53867(4) 0.14276(5) 0.02082(17) Uani 1 1 d .
O1 O 1.14940(17) 0.54099(12) 0.22821(14) 0.0219(5) Uani 1 1 d .
O1D O 0.89417(16) 0.60149(13) 0.37738(13) 0.0236(6) Uani 1 1 d .
O1W O 1.16081(19) 0.63890(15) 0.09576(15) 0.0313(6) Uani 1 1 d D
H1WA H 1.206(3) 0.617(2) 0.090(2) 0.047 Uiso 1 1 d D
H1WB H 1.144(3) 0.664(2) 0.0594(18) 0.047 Uiso 1 1 d D
O2 O 1.04251(16) 0.52688(12) 0.32244(14) 0.0212(5) Uani 1 1 d .
O3 O 1.21898(17) 0.53477(12) 0.36316(14) 0.0225(5) Uani 1 1 d .
O4 O 1.13911(16) 0.43605(12) 0.30147(14) 0.0216(5) Uani 1 1 d .
O4D O 0.7952(2) 0.62212(19) 0.49301(18) 0.0457(8) Uani 1 1 d .
O5 O 1.17353(16) 0.67941(12) 0.26023(13) 0.0206(5) Uani 1 1 d .
O6 O 1.07932(16) 0.66001(12) 0.36339(13) 0.0212(5) Uani 1 1 d .
O7 O 1.09761(16) 0.77251(11) 0.30962(13) 0.0202(5) Uani 1 1 d .
O8 O 1.22888(16) 0.71709(12) 0.39449(13) 0.0206(5) Uani 1 1 d .
O9 O 0.91460(17) 0.69734(13) 0.25339(14) 0.0234(5) Uani 1 1 d .
O10 O 1.00919(18) 0.70669(13) 0.14971(14) 0.0244(5) Uani 1 1 d .
O11 O 0.83845(18) 0.71238(12) 0.11607(14) 0.0240(5) Uani 1 1 d .
O12 O 0.92222(17) 0.80222(12) 0.19350(14) 0.0247(5) Uani 1 1 d .
O13 O 0.98577(17) 0.57053(13) 0.11611(14) 0.0235(5) Uani 1 1 d .
O14 O 0.88237(16) 0.56231(13) 0.21391(14) 0.0232(5) Uani 1 1 d .
O15 O 0.81307(17) 0.54442(12) 0.08231(14) 0.0233(5) Uani 1 1 d .
O16 O 0.92893(16) 0.46278(13) 0.14410(14) 0.0241(5) Uani 1 1 d .
C1 C 1.2257(2) 0.40598(16) 0.3079(2) 0.0207(6) Uani 1 1 d .
C2 C 1.2407(2) 0.37197(17) 0.24459(19) 0.0233(7) Uani 1 1 d .
H2 H 1.1935 0.3690 0.2012 0.028 Uiso 1 1 calc R
C2D C 0.9415(3) 0.6126(2) 0.4523(2) 0.0321(8) Uani 1 1 d .
H2DA H 0.9548 0.6593 0.4598 0.039 Uiso 1 1 calc R
H2DB H 1.0012 0.5890 0.4615 0.039 Uiso 1 1 calc R
C3 C 1.3248(3) 0.34330(18) 0.2471(2) 0.0264(7) Uani 1 1 d .
H3 H 1.3354 0.3183 0.2059 0.032 Uiso 1 1 calc R
C3D C 0.8831(3) 0.5898(3) 0.5065(2) 0.0421(10) Uani 1 1 d .
H3DA H 0.8734 0.5425 0.5011 0.051 Uiso 1 1 calc R
H3DB H 0.9158 0.5986 0.5581 0.051 Uiso 1 1 calc R
C4 C 1.3965(2) 0.35055(18) 0.3104(2) 0.0242(7) Uani 1 1 d .
C5 C 1.4877(3) 0.3279(2) 0.3097(2) 0.0307(8) Uani 1 1 d .
H5 H 1.4996 0.3054 0.2672 0.037 Uiso 1 1 calc R
C5D C 0.7481(3) 0.6099(3) 0.4185(3) 0.0414(10) Uani 1 1 d .
H5DA H 0.6877 0.6324 0.4093 0.050 Uiso 1 1 calc R
H5DB H 0.7365 0.5629 0.4117 0.050 Uiso 1 1 calc R
C6 C 1.5575(3) 0.3377(2) 0.3683(2) 0.0348(9) Uani 1 1 d .
H6 H 1.6182 0.3232 0.3665 0.042 Uiso 1 1 calc R
C6D C 0.8055(2) 0.6333(2) 0.3634(2) 0.0324(8) Uani 1 1 d .
H6DA H 0.7728 0.6238 0.3120 0.039 Uiso 1 1 calc R
H6DB H 0.8143 0.6807 0.3682 0.039 Uiso 1 1 calc R
C7 C 1.5399(3) 0.3696(2) 0.4325(2) 0.0365(9) Uani 1 1 d .
H7 H 1.5888 0.3754 0.4741 0.044 Uiso 1 1 calc R
C8 C 1.4534(2) 0.3922(2) 0.4355(2) 0.0282(8) Uani 1 1 d .
H8 H 1.4431 0.4140 0.4789 0.034 Uiso 1 1 calc R
C9 C 1.3795(2) 0.38337(18) 0.3747(2) 0.0230(7) Uani 1 1 d .
C10 C 1.2885(2) 0.40965(16) 0.37358(19) 0.0196(6) Uani 1 1 d .
C11 C 1.2637(2) 0.44257(18) 0.43971(19) 0.0221(6) Uani 1 1 d .
C12 C 1.2715(2) 0.41218(18) 0.5115(2) 0.0233(7) Uani 1 1 d .
C13 C 1.2995(3) 0.3462(2) 0.5242(2) 0.0279(7) Uani 1 1 d .
H13 H 1.3130 0.3210 0.4842 0.034 Uiso 1 1 calc R
C14 C 1.3070(3) 0.3193(2) 0.5935(2) 0.0341(9) Uani 1 1 d .
H14 H 1.3243 0.2751 0.6008 0.041 Uiso 1 1 calc R
C15 C 1.2892(3) 0.3561(2) 0.6544(2) 0.0377(9) Uani 1 1 d .
H15 H 1.2973 0.3375 0.7028 0.045 Uiso 1 1 calc R
C16 C 1.2605(3) 0.4185(2) 0.6431(2) 0.0355(9) Uani 1 1 d .
H16 H 1.2479 0.4429 0.6840 0.043 Uiso 1 1 calc R
C17 C 1.2490(2) 0.4478(2) 0.5718(2) 0.0283(7) Uani 1 1 d .
C18 C 1.2126(3) 0.5113(2) 0.5593(2) 0.0297(8) Uani 1 1 d .
H18 H 1.1965 0.5350 0.5995 0.036 Uiso 1 1 calc R
C19 C 1.2002(2) 0.53876(18) 0.4898(2) 0.0267(7) Uani 1 1 d .
H19 H 1.1738 0.5807 0.4812 0.032 Uiso 1 1 calc R
C20 C 1.2271(2) 0.50392(18) 0.4318(2) 0.0231(7) Uani 1 1 d .
C21 C 1.2818(2) 0.77262(17) 0.38768(18) 0.0198(6) Uani 1 1 d .
C22 C 1.3687(2) 0.76225(19) 0.3689(2) 0.0249(7) Uani 1 1 d .
H22 H 1.3904 0.7197 0.3629 0.030 Uiso 1 1 calc R
C23 C 1.4214(2) 0.8150(2) 0.3597(2) 0.0296(8) Uani 1 1 d .
H23 H 1.4807 0.8089 0.3476 0.036 Uiso 1 1 calc R
C24 C 1.3885(3) 0.87885(19) 0.3679(2) 0.0269(7) Uani 1 1 d .
C25 C 1.4425(3) 0.9332(2) 0.3555(2) 0.0375(9) Uani 1 1 d .
H25 H 1.5014 0.9269 0.3426 0.045 Uiso 1 1 calc R
C26 C 1.4107(3) 0.9941(2) 0.3617(3) 0.0443(11) Uani 1 1 d .
H26 H 1.4475 1.0301 0.3536 0.053 Uiso 1 1 calc R
C27 C 1.3235(3) 1.0039(2) 0.3803(2) 0.0376(9) Uani 1 1 d .
H27 H 1.3014 1.0468 0.3840 0.045 Uiso 1 1 calc R
C28 C 1.2699(3) 0.95289(19) 0.3933(2) 0.0282(7) Uani 1 1 d .
H28 H 1.2113 0.9606 0.4060 0.034 Uiso 1 1 calc R
C29 C 1.3013(2) 0.88796(17) 0.38779(19) 0.0222(7) Uani 1 1 d .
C30 C 1.2467(2) 0.83287(17) 0.39944(18) 0.0193(6) Uani 1 1 d .
C31 C 1.1514(2) 0.83848(16) 0.41632(19) 0.0205(6) Uani 1 1 d .
C32 C 1.1325(2) 0.87255(17) 0.4801(2) 0.0222(7) Uani 1 1 d .
C33 C 1.2034(3) 0.89820(18) 0.5364(2) 0.0260(7) Uani 1 1 d .
H33 H 1.2664 0.8929 0.5325 0.031 Uiso 1 1 calc R
C34 C 1.1820(3) 0.9303(2) 0.5960(2) 0.0302(8) Uani 1 1 d .
H34 H 1.2304 0.9465 0.6335 0.036 Uiso 1 1 calc R
C35 C 1.0892(3) 0.9399(2) 0.6030(2) 0.0315(8) Uani 1 1 d .
H35 H 1.0752 0.9643 0.6434 0.038 Uiso 1 1 calc R
C36 C 1.0195(3) 0.9138(2) 0.5507(2) 0.0309(8) Uani 1 1 d .
H36 H 0.9571 0.9196 0.5559 0.037 Uiso 1 1 calc R
C37 C 1.0384(3) 0.87835(18) 0.4893(2) 0.0260(7) Uani 1 1 d .
C38 C 0.9677(2) 0.8478(2) 0.4384(2) 0.0288(8) Uani 1 1 d .
H38 H 0.9054 0.8519 0.4447 0.035 Uiso 1 1 calc R
C39 C 0.9871(2) 0.81231(19) 0.3799(2) 0.0261(7) Uani 1 1 d .
H39 H 0.9392 0.7907 0.3466 0.031 Uiso 1 1 calc R
C40 C 1.0794(2) 0.80855(17) 0.37039(19) 0.0204(6) Uani 1 1 d .
C41 C 0.8996(2) 0.84233(16) 0.13068(19) 0.0216(7) Uani 1 1 d .
C42 C 0.9724(2) 0.87983(19) 0.1122(2) 0.0274(7) Uani 1 1 d .
H42 H 1.0334 0.8767 0.1407 0.033 Uiso 1 1 calc R
C43 C 0.9532(3) 0.92028(18) 0.0529(2) 0.0288(8) Uani 1 1 d .
H43 H 1.0010 0.9466 0.0406 0.035 Uiso 1 1 calc R
C44 C 0.8634(2) 0.92404(17) 0.0090(2) 0.0241(7) Uani 1 1 d .
C45 C 0.8432(3) 0.96433(19) -0.0554(2) 0.0312(8) Uani 1 1 d .
H45 H 0.8905 0.9910 -0.0677 0.037 Uiso 1 1 calc R
C46 C 0.7578(3) 0.9654(2) -0.0995(2) 0.0329(8) Uani 1 1 d .
H46 H 0.7455 0.9933 -0.1415 0.039 Uiso 1 1 calc R
C47 C 0.6871(3) 0.9247(2) -0.0826(2) 0.0304(8) Uani 1 1 d .
H47 H 0.6280 0.9245 -0.1144 0.037 Uiso 1 1 calc R
C48 C 0.7033(3) 0.88575(19) -0.0209(2) 0.0261(7) Uani 1 1 d .
H48 H 0.6550 0.8589 -0.0104 0.031 Uiso 1 1 calc R
C49 C 0.7908(2) 0.88486(17) 0.0275(2) 0.0211(6) Uani 1 1 d .
C50 C 0.8108(2) 0.84484(17) 0.09326(19) 0.0208(6) Uani 1 1 d .
C51 C 0.7377(2) 0.80340(18) 0.11660(19) 0.0231(7) Uani 1 1 d .
C52 C 0.6530(2) 0.82832(19) 0.1328(2) 0.0247(7) Uani 1 1 d .
C53 C 0.6335(3) 0.8952(2) 0.1332(2) 0.0291(8) Uani 1 1 d .
H53 H 0.6778 0.9254 0.1224 0.035 Uiso 1 1 calc R
C54 C 0.5513(3) 0.9173(2) 0.1492(2) 0.0385(9) Uani 1 1 d .
H54 H 0.5394 0.9625 0.1489 0.046 Uiso 1 1 calc R
C55 C 0.4851(3) 0.8739(3) 0.1660(3) 0.0442(11) Uani 1 1 d .
H55 H 0.4281 0.8895 0.1760 0.053 Uiso 1 1 calc R
C56 C 0.5029(3) 0.8093(3) 0.1678(3) 0.0409(10) Uani 1 1 d .
H56 H 0.4581 0.7803 0.1800 0.049 Uiso 1 1 calc R
C57 C 0.5865(3) 0.7844(2) 0.1521(2) 0.0332(8) Uani 1 1 d .
C58 C 0.6070(3) 0.7177(2) 0.1571(3) 0.0393(10) Uani 1 1 d .
H58 H 0.5620 0.6883 0.1682 0.047 Uiso 1 1 calc R
C59 C 0.6900(3) 0.6947(2) 0.1462(3) 0.0363(9) Uani 1 1 d .
H59 H 0.7041 0.6499 0.1518 0.044 Uiso 1 1 calc R
C60 C 0.7544(2) 0.73811(18) 0.1267(2) 0.0245(7) Uani 1 1 d .
C61 C 0.8062(2) 0.51099(18) 0.01497(19) 0.0219(7) Uani 1 1 d .
C62 C 0.8081(3) 0.54744(19) -0.0490(2) 0.0280(7) Uani 1 1 d .
H62 H 0.8172 0.5929 -0.0457 0.034 Uiso 1 1 calc R
C63 C 0.7968(3) 0.5170(2) -0.1163(2) 0.0299(8) Uani 1 1 d .
H63 H 0.7953 0.5416 -0.1603 0.036 Uiso 1 1 calc R
C64 C 0.7873(2) 0.44887(19) -0.12092(19) 0.0242(7) Uani 1 1 d .
C65 C 0.7780(3) 0.4164(2) -0.1902(2) 0.0299(8) Uani 1 1 d .
H65 H 0.7736 0.4410 -0.2346 0.036 Uiso 1 1 calc R
C66 C 0.7752(3) 0.3503(2) -0.1946(2) 0.0326(8) Uani 1 1 d .
H66 H 0.7683 0.3294 -0.2416 0.039 Uiso 1 1 calc R
C67 C 0.7828(3) 0.3133(2) -0.1287(2) 0.0302(8) Uani 1 1 d .
H67 H 0.7837 0.2674 -0.1312 0.036 Uiso 1 1 calc R
C68 C 0.7886(3) 0.34337(18) -0.0614(2) 0.0259(7) Uani 1 1 d .
H68 H 0.7925 0.3179 -0.0176 0.031 Uiso 1 1 calc R
C69 C 0.7891(2) 0.41175(18) -0.05551(19) 0.0216(6) Uani 1 1 d .
C70 C 0.7939(2) 0.44487(17) 0.01429(19) 0.0208(6) Uani 1 1 d .
C71 C 0.7888(2) 0.41081(17) 0.0847(2) 0.0217(7) Uani 1 1 d .
C72 C 0.7114(3) 0.37054(18) 0.0918(2) 0.0253(7) Uani 1 1 d .
C73 C 0.6321(3) 0.3652(2) 0.0351(2) 0.0294(8) Uani 1 1 d .
H73 H 0.6305 0.3870 -0.0109 0.035 Uiso 1 1 calc R
C74 C 0.5570(3) 0.3292(2) 0.0447(2) 0.0352(9) Uani 1 1 d .
H74 H 0.5040 0.3267 0.0059 0.042 Uiso 1 1 calc R
C75 C 0.5585(3) 0.2958(2) 0.1121(3) 0.0386(9) Uani 1 1 d .
H75 H 0.5065 0.2707 0.1184 0.046 Uiso 1 1 calc R
C76 C 0.6337(3) 0.2994(2) 0.1682(3) 0.0364(9) Uani 1 1 d .
H76 H 0.6342 0.2762 0.2131 0.044 Uiso 1 1 calc R
C77 C 0.7119(3) 0.33762(19) 0.1604(2) 0.0283(8) Uani 1 1 d .
C78 C 0.7874(3) 0.3454(2) 0.2207(2) 0.0326(8) Uani 1 1 d .
H78 H 0.7887 0.3220 0.2656 0.039 Uiso 1 1 calc R
C79 C 0.8585(3) 0.3865(2) 0.2146(2) 0.0302(8) Uani 1 1 d .
H79 H 0.9087 0.3923 0.2553 0.036 Uiso 1 1 calc R
C80 C 0.8562(2) 0.42029(18) 0.14714(19) 0.0222(7) Uani 1 1 d .
O1S O 1.0608(2) 0.70683(17) 0.95948(18) 0.0423(7) Uani 1 1 d .
O4S O 0.9055(2) 0.78309(17) 0.89528(18) 0.0417(7) Uani 1 1 d .
C2S C 0.9677(3) 0.6858(2) 0.9587(3) 0.0424(10) Uani 1 1 d .
H2SA H 0.9663 0.6587 1.0030 0.051 Uiso 1 1 calc R
H2SB H 0.9458 0.6592 0.9137 0.051 Uiso 1 1 calc R
C3S C 0.9052(3) 0.7427(3) 0.9587(3) 0.0422(10) Uani 1 1 d .
H3SA H 0.8415 0.7274 0.9584 0.051 Uiso 1 1 calc R
H3SB H 0.9258 0.7682 1.0048 0.051 Uiso 1 1 calc R
C5S C 0.9971(3) 0.8049(2) 0.8969(3) 0.0405(9) Uani 1 1 d .
H5SA H 1.0178 0.8315 0.9421 0.049 Uiso 1 1 calc R
H5SB H 0.9984 0.8324 0.8528 0.049 Uiso 1 1 calc R
C6S C 1.0621(3) 0.7480(2) 0.8971(2) 0.0376(9) Uani 1 1 d .
H6SA H 1.0434 0.7231 0.8505 0.045 Uiso 1 1 calc R
H6SB H 1.1257 0.7642 0.8989 0.045 Uiso 1 1 calc R
O2W O 0.3596(8) 0.6699(6) 0.2222(6) 0.084(3) Uiso 0.50 1 d P
O7S O 0.7693(2) 0.75048(18) 0.62560(19) 0.0455(7) Uani 1 1 d .
O10S O 0.9317(3) 0.7008(2) 0.7162(3) 0.0626(11) Uani 1 1 d .
C8S C 0.7701(4) 0.6902(3) 0.6632(3) 0.0483(11) Uani 1 1 d .
H8SA H 0.7813 0.6549 0.6294 0.058 Uiso 1 1 calc R
H8SB H 0.7088 0.6828 0.6765 0.058 Uiso 1 1 calc R
C9S C 0.8428(4) 0.6884(3) 0.7321(3) 0.0542(13) Uani 1 1 d .
H9SA H 0.8286 0.7212 0.7677 0.065 Uiso 1 1 calc R
H9SB H 0.8427 0.6454 0.7558 0.065 Uiso 1 1 calc R
C11S C 0.9299(4) 0.7620(3) 0.6800(4) 0.0590(14) Uani 1 1 d .
H11A H 0.9915 0.7711 0.6683 0.071 Uiso 1 1 calc R
H11B H 0.9156 0.7963 0.7137 0.071 Uiso 1 1 calc R
C12S C 0.8588(4) 0.7623(3) 0.6099(3) 0.0515(12) Uani 1 1 d .
H12A H 0.8592 0.8048 0.5849 0.062 Uiso 1 1 calc R
H12B H 0.8738 0.7286 0.5756 0.062 Uiso 1 1 calc R
O13S O 0.4722(3) 0.62961(18) 0.57729(18) 0.0456(8) Uani 1 1 d .
O16S O 0.5181(3) 0.64504(18) 0.43570(18) 0.0461(8) Uani 1 1 d .
C14S C 0.4277(4) 0.5929(3) 0.5158(3) 0.0522(12) Uani 1 1 d .
H14A H 0.3704 0.6152 0.4913 0.063 Uiso 1 1 calc R
H14B H 0.4103 0.5501 0.5332 0.063 Uiso 1 1 calc R
C15S C 0.4904(4) 0.5839(3) 0.4610(3) 0.0519(12) Uani 1 1 d .
H15A H 0.5459 0.5593 0.4847 0.062 Uiso 1 1 calc R
H15B H 0.4579 0.5586 0.4178 0.062 Uiso 1 1 calc R
C17S C 0.5611(4) 0.6825(3) 0.4975(3) 0.0472(11) Uani 1 1 d .
H17A H 0.5771 0.7256 0.4800 0.057 Uiso 1 1 calc R
H17B H 0.6192 0.6612 0.5219 0.057 Uiso 1 1 calc R
C18S C 0.4994(4) 0.6907(3) 0.5529(3) 0.0458(11) Uani 1 1 d .
H18A H 0.5323 0.7155 0.5962 0.055 Uiso 1 1 calc R
H18B H 0.4437 0.7154 0.5298 0.055 Uiso 1 1 calc R
O19S O 0.1098(2) 0.66286(18) 0.5973(2) 0.0486(8) Uani 1 1 d .
O22S O 0.2800(2) 0.72501(17) 0.65505(18) 0.0426(7) Uani 1 1 d .
C20S C 0.1469(4) 0.6655(3) 0.6747(3) 0.0497(12) Uani 1 1 d .
H20A H 0.1275 0.6265 0.6991 0.060 Uiso 1 1 calc R
H20B H 0.1216 0.7038 0.6965 0.060 Uiso 1 1 calc R
C21S C 0.2506(4) 0.6693(2) 0.6905(3) 0.0489(11) Uani 1 1 d .
H21A H 0.2738 0.6719 0.7449 0.059 Uiso 1 1 calc R
H21B H 0.2765 0.6299 0.6717 0.059 Uiso 1 1 calc R
C23S C 0.2443(3) 0.7211(2) 0.5771(3) 0.0396(10) Uani 1 1 d .
H23A H 0.2694 0.6822 0.5565 0.048 Uiso 1 1 calc R
H23B H 0.2641 0.7596 0.5520 0.048 Uiso 1 1 calc R
C24S C 0.1407(3) 0.7177(2) 0.5620(2) 0.0390(9) Uani 1 1 d .
H24A H 0.1155 0.7575 0.5806 0.047 Uiso 1 1 calc R
H24B H 0.1173 0.7151 0.5075 0.047 Uiso 1 1 calc R
O25S O 0.3507(3) 0.6340(2) 1.0723(2) 0.0581(10) Uani 1 1 d .
O28S O 0.3400(3) 0.6149(3) 0.9178(2) 0.0650(10) Uani 1 1 d .
C26S C 0.3995(4) 0.5816(3) 1.0438(3) 0.0515(12) Uani 1 1 d .
H26A H 0.4046 0.5443 1.0783 0.062 Uiso 1 1 calc R
H26B H 0.4629 0.5958 1.0408 0.062 Uiso 1 1 calc R
C27S C 0.3494(5) 0.5613(3) 0.9681(4) 0.0617(15) Uani 1 1 d .
H27A H 0.3841 0.5261 0.9491 0.074 Uiso 1 1 calc R
H27B H 0.2874 0.5446 0.9716 0.074 Uiso 1 1 calc R
C29S C 0.2939(4) 0.6671(3) 0.9479(4) 0.0685(19) Uani 1 1 d .
H29A H 0.2305 0.6535 0.9518 0.082 Uiso 1 1 calc R
H29B H 0.2889 0.7048 0.9140 0.082 Uiso 1 1 calc R
C30S C 0.3450(5) 0.6857(3) 1.0217(4) 0.0688(19) Uani 1 1 d .
H30A H 0.4082 0.6997 1.0177 0.083 Uiso 1 1 calc R
H30B H 0.3136 0.7227 1.0406 0.083 Uiso 1 1 calc R
O31S O 0.1303(3) 0.51383(18) 0.7354(2) 0.0497(8) Uani 1 1 d .
O34S O -0.0275(3) 0.5296(3) 0.7986(3) 0.0712(13) Uani 1 1 d .
C32S C 0.1373(4) 0.5236(2) 0.8130(3) 0.0444(10) Uani 1 1 d .
H32A H 0.1949 0.5476 0.8331 0.053 Uiso 1 1 calc R
H32B H 0.1403 0.4812 0.8386 0.053 Uiso 1 1 calc R
C33S C 0.0552(5) 0.5611(3) 0.8277(3) 0.0598(15) Uani 1 1 d .
H33A H 0.0604 0.5667 0.8822 0.072 Uiso 1 1 calc R
H33B H 0.0550 0.6046 0.8050 0.072 Uiso 1 1 calc R
C35S C -0.0351(5) 0.5213(5) 0.7214(4) 0.081(2) Uani 1 1 d .
H35A H -0.0350 0.5639 0.6968 0.097 Uiso 1 1 calc R
H35B H -0.0940 0.4992 0.7004 0.097 Uiso 1 1 calc R
C36S C 0.0468(6) 0.4807(3) 0.7069(4) 0.0703(19) Uani 1 1 d .
H36A H 0.0467 0.4381 0.7316 0.084 Uiso 1 1 calc R
H36B H 0.0412 0.4734 0.6527 0.084 Uiso 1 1 calc R
O37S O 0.4820(3) 0.4767(2) 0.2058(2) 0.0558(9) Uani 1 1 d .
O40S O 0.6207(4) 0.5646(3) 0.2632(3) 0.094(2) Uani 1 1 d .
C38S C 0.4769(4) 0.5144(3) 0.2681(3) 0.0550(13) Uani 1 1 d .
H38A H 0.5054 0.4908 0.3139 0.066 Uiso 1 1 calc R
H38B H 0.4112 0.5226 0.2702 0.066 Uiso 1 1 calc R
C39S C 0.5258(6) 0.5773(3) 0.2646(4) 0.081(2) Uani 1 1 d .
H39A H 0.4970 0.6013 0.2192 0.097 Uiso 1 1 calc R
H39B H 0.5210 0.6040 0.3086 0.097 Uiso 1 1 calc R
C41S C 0.6294(5) 0.5240(4) 0.2032(4) 0.0719(19) Uani 1 1 d .
H41A H 0.6955 0.5137 0.2057 0.086 Uiso 1 1 calc R
H41B H 0.6066 0.5471 0.1558 0.086 Uiso 1 1 calc R
C42S C 0.5770(4) 0.4634(3) 0.2039(4) 0.0620(15) Uani 1 1 d .
H42A H 0.5808 0.4378 0.1588 0.074 Uiso 1 1 calc R
H42B H 0.6047 0.4374 0.2481 0.074 Uiso 1 1 calc R
O43S O 0.5423(4) 0.5714(3) 0.8529(4) 0.097(2) Uani 1 1 d .
O46S O 0.5780(3) 0.69751(18) 0.8096(2) 0.0564(9) Uani 1 1 d .
C44S C 0.5825(4) 0.6185(5) 0.9057(4) 0.085(3) Uani 1 1 d .
H44A H 0.6244 0.5970 0.9474 0.102 Uiso 1 1 calc R
H44B H 0.5332 0.6406 0.9261 0.102 Uiso 1 1 calc R
C45S C 0.6352(4) 0.6667(4) 0.8708(4) 0.0696(18) Uani 1 1 d .
H45A H 0.6615 0.6996 0.9083 0.084 Uiso 1 1 calc R
H45B H 0.6871 0.6449 0.8535 0.084 Uiso 1 1 calc R
C47S C 0.5361(5) 0.6518(3) 0.7575(4) 0.0690(18) Uani 1 1 d .
H47A H 0.5840 0.6301 0.7350 0.083 Uiso 1 1 calc R
H47B H 0.4928 0.6740 0.7171 0.083 Uiso 1 1 calc R
C48S C 0.4840(6) 0.6018(4) 0.7935(5) 0.080(2) Uani 1 1 d .
H48A H 0.4323 0.6229 0.8118 0.096 Uiso 1 1 calc R
H48B H 0.4574 0.5690 0.7559 0.096 Uiso 1 1 calc R

loop_
_atom_site_aniso_label
_atom_site_aniso_U_11
_atom_site_aniso_U_22
_atom_site_aniso_U_33
_atom_site_aniso_U_23
_atom_site_aniso_U_13
_atom_site_aniso_U_12
Rh1 0.01885(11) 0.01508(13) 0.01721(11) -0.00023(8) 0.00703(8) 0.00032(8)
Rh2 0.01670(10) 0.01451(12) 0.01694(11) -0.00042(8) 0.00612(8) 0.00079(8)
P1 0.0197(4) 0.0136(4) 0.0246(4) 0.0016(3) 0.0079(3) 0.0020(3)
P2 0.0187(4) 0.0161(4) 0.0187(4) 0.0001(3) 0.0055(3) -0.0008(3)
P3 0.0248(4) 0.0164(4) 0.0209(4) 0.0015(3) 0.0042(3) 0.0041(3)
P4 0.0198(4) 0.0206(4) 0.0223(4) -0.0049(3) 0.0050(3) -0.0012(3)
O1 0.0252(12) 0.0165(12) 0.0266(12) 0.0029(9) 0.0111(10) 0.0035(9)
O1D 0.0198(10) 0.0359(16) 0.0170(11) -0.0024(10) 0.0082(9) -0.0005(10)
O1W 0.0320(13) 0.0423(18) 0.0252(12) 0.0078(12) 0.0192(11) 0.0045(11)
O2 0.0224(11) 0.0148(12) 0.0290(12) 0.0056(9) 0.0114(9) 0.0033(9)
O3 0.0246(12) 0.0180(12) 0.0253(12) -0.0003(9) 0.0057(9) -0.0011(9)
O4 0.0211(11) 0.0157(12) 0.0286(12) -0.0012(9) 0.0064(9) -0.0007(9)
O4D 0.0444(16) 0.058(2) 0.0414(16) -0.0144(16) 0.0255(13) -0.0031(15)
O5 0.0218(11) 0.0215(12) 0.0201(11) -0.0016(9) 0.0081(9) -0.0040(9)
O6 0.0218(11) 0.0234(13) 0.0193(11) 0.0001(9) 0.0059(9) -0.0038(9)
O7 0.0238(11) 0.0157(11) 0.0209(11) -0.0002(9) 0.0038(9) 0.0009(9)
O8 0.0218(11) 0.0171(12) 0.0227(11) 0.0006(9) 0.0040(9) -0.0009(9)
O9 0.0249(12) 0.0212(13) 0.0245(12) 0.0032(10) 0.0058(9) 0.0075(9)
O10 0.0287(12) 0.0203(13) 0.0254(12) 0.0070(10) 0.0084(10) 0.0055(10)
O11 0.0305(12) 0.0187(12) 0.0217(11) -0.0013(9) 0.0021(10) 0.0019(9)
O12 0.0292(12) 0.0182(12) 0.0250(12) 0.0002(10) 0.0006(9) 0.0028(9)
O13 0.0246(12) 0.0261(13) 0.0207(11) -0.0100(10) 0.0064(9) -0.0048(10)
O14 0.0192(11) 0.0257(13) 0.0259(13) -0.0114(10) 0.0073(9) -0.0046(9)
O15 0.0259(12) 0.0192(12) 0.0241(12) -0.0069(10) 0.0034(9) -0.0002(9)
O16 0.0224(11) 0.0234(13) 0.0260(12) -0.0040(10) 0.0036(9) 0.0006(9)
C1 0.0215(15) 0.0151(15) 0.0271(17) 0.0013(13) 0.0085(12) -0.0006(12)
C2 0.0297(17) 0.0199(17) 0.0206(15) -0.0013(13) 0.0057(13) 0.0021(13)
C2D 0.0308(17) 0.044(2) 0.0239(16) -0.0030(17) 0.0109(13) -0.0028(17)
C3 0.0341(18) 0.0243(18) 0.0237(16) -0.0041(14) 0.0127(14) 0.0030(14)
C3D 0.041(2) 0.055(3) 0.033(2) -0.0023(19) 0.0139(17) -0.0057(19)
C4 0.0264(17) 0.0211(17) 0.0284(18) 0.0048(14) 0.0135(14) 0.0040(13)
C5 0.0338(19) 0.033(2) 0.0298(19) 0.0046(16) 0.0163(15) 0.0088(15)
C5D 0.0292(18) 0.056(3) 0.043(2) -0.010(2) 0.0186(16) 0.0010(19)
C6 0.0249(17) 0.046(2) 0.037(2) 0.0041(18) 0.0137(15) 0.0107(16)
C6D 0.0201(15) 0.044(2) 0.0365(19) 0.0006(17) 0.0147(14) 0.0076(15)
C7 0.0219(17) 0.056(3) 0.032(2) 0.0047(19) 0.0056(15) 0.0058(16)
C8 0.0216(16) 0.039(2) 0.0255(17) 0.0009(15) 0.0083(13) 0.0024(14)
C9 0.0221(16) 0.0232(18) 0.0250(17) 0.0025(13) 0.0080(13) 0.0014(13)
C10 0.0220(15) 0.0164(16) 0.0220(16) 0.0001(12) 0.0080(12) 0.0030(12)
C11 0.0199(14) 0.0229(17) 0.0244(16) -0.0005(14) 0.0065(12) 0.0001(12)
C12 0.0164(14) 0.0292(19) 0.0247(16) -0.0037(14) 0.0049(12) 0.0010(12)
C13 0.0268(17) 0.033(2) 0.0254(17) 0.0018(15) 0.0076(13) 0.0051(14)
C14 0.0349(19) 0.039(2) 0.0306(19) 0.0090(17) 0.0114(15) 0.0101(16)
C15 0.042(2) 0.051(3) 0.0212(17) 0.0064(17) 0.0077(15) 0.0072(19)
C16 0.035(2) 0.047(3) 0.0259(18) -0.0031(17) 0.0076(15) 0.0037(17)
C17 0.0249(17) 0.034(2) 0.0280(17) -0.0036(15) 0.0089(13) 0.0010(14)
C18 0.0312(18) 0.033(2) 0.0276(17) -0.0083(15) 0.0121(14) 0.0013(15)
C19 0.0259(16) 0.0220(18) 0.0330(18) -0.0067(14) 0.0074(14) 0.0018(13)
C20 0.0187(14) 0.0235(18) 0.0281(17) -0.0055(14) 0.0074(12) -0.0020(12)
C21 0.0194(14) 0.0216(17) 0.0180(14) 0.0000(12) 0.0029(11) -0.0024(12)
C22 0.0231(16) 0.0277(19) 0.0248(16) 0.0010(14) 0.0066(13) 0.0031(13)
C23 0.0207(16) 0.038(2) 0.0329(19) -0.0024(16) 0.0119(14) -0.0025(14)
C24 0.0294(18) 0.031(2) 0.0213(16) -0.0008(14) 0.0065(13) -0.0077(14)
C25 0.036(2) 0.042(3) 0.037(2) -0.0009(18) 0.0142(16) -0.0152(17)
C26 0.053(3) 0.039(3) 0.042(2) 0.0003(19) 0.0126(19) -0.023(2)
C27 0.051(2) 0.023(2) 0.037(2) -0.0009(16) 0.0050(18) -0.0071(17)
C28 0.0359(19) 0.0223(18) 0.0263(17) -0.0004(14) 0.0059(14) -0.0020(14)
C29 0.0266(17) 0.0204(17) 0.0189(15) -0.0010(12) 0.0031(12) -0.0038(13)
C30 0.0210(15) 0.0218(17) 0.0158(14) -0.0028(12) 0.0053(11) -0.0014(12)
C31 0.0239(16) 0.0158(16) 0.0232(16) 0.0009(13) 0.0080(12) 0.0027(12)
C32 0.0285(17) 0.0161(16) 0.0242(16) 0.0028(13) 0.0104(13) 0.0044(13)
C33 0.0302(17) 0.0248(18) 0.0242(17) -0.0005(14) 0.0078(13) 0.0048(14)
C34 0.040(2) 0.029(2) 0.0221(16) -0.0025(14) 0.0063(14) 0.0012(15)
C35 0.043(2) 0.030(2) 0.0252(17) -0.0014(15) 0.0151(15) 0.0053(16)
C36 0.0363(19) 0.0261(19) 0.035(2) 0.0045(16) 0.0193(16) 0.0094(15)
C37 0.0315(18) 0.0221(18) 0.0276(17) 0.0024(14) 0.0139(14) 0.0072(13)
C38 0.0194(16) 0.031(2) 0.040(2) 0.0048(16) 0.0147(14) 0.0055(13)
C39 0.0196(16) 0.0278(19) 0.0311(18) 0.0023(15) 0.0051(13) 0.0020(13)
C40 0.0235(15) 0.0173(16) 0.0217(15) 0.0008(12) 0.0079(12) 0.0020(12)
C41 0.0278(17) 0.0131(16) 0.0248(16) 0.0002(12) 0.0072(13) 0.0028(12)
C42 0.0216(15) 0.0229(18) 0.038(2) -0.0046(15) 0.0059(14) 0.0005(13)
C43 0.0296(17) 0.0193(18) 0.041(2) -0.0028(15) 0.0153(15) -0.0046(13)
C44 0.0312(17) 0.0178(16) 0.0269(17) 0.0001(13) 0.0145(14) 0.0037(13)
C45 0.042(2) 0.0231(18) 0.0341(19) 0.0035(15) 0.0215(16) 0.0024(15)
C46 0.045(2) 0.027(2) 0.0309(18) 0.0121(16) 0.0184(16) 0.0077(16)
C47 0.0360(19) 0.033(2) 0.0226(17) 0.0059(15) 0.0058(14) 0.0085(15)
C48 0.0276(17) 0.0262(19) 0.0249(17) 0.0007(14) 0.0064(14) 0.0016(13)
C49 0.0211(15) 0.0180(16) 0.0250(16) 0.0011(13) 0.0066(12) 0.0029(12)
C50 0.0255(16) 0.0180(16) 0.0213(15) 0.0001(13) 0.0105(13) 0.0012(12)
C51 0.0255(16) 0.0239(18) 0.0194(15) 0.0039(13) 0.0029(12) 0.0003(13)
C52 0.0231(16) 0.0296(19) 0.0221(16) 0.0038(14) 0.0060(13) -0.0009(14)
C53 0.0306(18) 0.031(2) 0.0278(18) 0.0037(15) 0.0107(14) 0.0028(15)
C54 0.038(2) 0.044(3) 0.037(2) -0.0018(19) 0.0141(17) 0.0118(18)
C55 0.030(2) 0.065(3) 0.041(2) -0.002(2) 0.0159(17) 0.009(2)
C56 0.031(2) 0.057(3) 0.038(2) 0.007(2) 0.0144(17) -0.0046(19)
C57 0.0310(19) 0.039(2) 0.0305(19) 0.0051(16) 0.0087(15) -0.0035(16)
C58 0.036(2) 0.036(2) 0.048(2) 0.0140(19) 0.0123(18) -0.0121(17)
C59 0.038(2) 0.023(2) 0.047(2) 0.0094(17) 0.0062(18) -0.0047(16)
C60 0.0257(16) 0.0251(18) 0.0219(16) 0.0037(13) 0.0028(13) 0.0009(13)
C61 0.0190(14) 0.0230(18) 0.0241(16) -0.0031(13) 0.0048(12) 0.0004(12)
C62 0.0319(18) 0.0196(17) 0.0329(19) 0.0033(15) 0.0072(14) -0.0013(14)
C63 0.0330(18) 0.033(2) 0.0254(17) 0.0089(15) 0.0088(14) 0.0023(15)
C64 0.0224(15) 0.0274(18) 0.0243(16) 0.0010(14) 0.0078(12) 0.0015(13)
C65 0.0314(18) 0.038(2) 0.0215(16) 0.0034(15) 0.0074(13) 0.0014(15)
C66 0.0325(19) 0.042(2) 0.0237(17) -0.0109(16) 0.0063(14) 0.0001(16)
C67 0.0302(18) 0.0265(19) 0.035(2) -0.0066(15) 0.0079(15) -0.0015(14)
C68 0.0300(17) 0.0239(18) 0.0250(17) -0.0013(14) 0.0084(14) -0.0007(13)
C69 0.0196(14) 0.0251(18) 0.0211(16) -0.0025(13) 0.0062(12) -0.0036(12)
C70 0.0200(14) 0.0210(17) 0.0215(15) -0.0019(13) 0.0042(12) -0.0017(12)
C71 0.0247(16) 0.0186(17) 0.0221(16) -0.0010(13) 0.0055(12) 0.0024(12)
C72 0.0330(18) 0.0212(18) 0.0254(17) -0.0027(14) 0.0148(14) -0.0006(14)
C73 0.0298(18) 0.032(2) 0.0292(18) -0.0036(15) 0.0118(15) -0.0037(15)
C74 0.0327(19) 0.036(2) 0.039(2) -0.0094(18) 0.0142(16) -0.0077(16)
C75 0.041(2) 0.032(2) 0.051(2) -0.0035(19) 0.0269(19) -0.0106(17)
C76 0.050(2) 0.027(2) 0.041(2) 0.0032(17) 0.0291(19) -0.0025(17)
C77 0.038(2) 0.0226(18) 0.0292(18) 0.0021(15) 0.0179(15) 0.0024(14)
C78 0.047(2) 0.030(2) 0.0246(17) 0.0061(15) 0.0151(16) 0.0036(16)
C79 0.0383(19) 0.032(2) 0.0190(16) 0.0022(14) 0.0027(14) 0.0056(16)
C80 0.0274(16) 0.0207(17) 0.0199(15) -0.0009(13) 0.0081(13) 0.0023(13)
O1S 0.0368(15) 0.0473(19) 0.0420(17) 0.0083(14) 0.0060(13) 0.0008(13)
O4S 0.0364(15) 0.0469(19) 0.0426(17) 0.0051(14) 0.0095(13) 0.0011(13)
C2S 0.043(2) 0.043(3) 0.040(2) 0.0069(19) 0.0067(18) -0.0082(19)
C3S 0.038(2) 0.052(3) 0.039(2) -0.002(2) 0.0152(18) -0.006(2)
C5S 0.044(2) 0.036(2) 0.043(2) 0.0003(19) 0.0118(18) -0.0043(18)
C6S 0.038(2) 0.041(2) 0.035(2) 0.0021(18) 0.0112(17) -0.0058(18)
O7S 0.0443(17) 0.0464(19) 0.0440(17) 0.0022(15) 0.0041(14) 0.0020(14)
O10S 0.051(2) 0.068(3) 0.068(3) 0.008(2) 0.0086(19) 0.0205(19)
C8S 0.058(3) 0.047(3) 0.041(2) 0.000(2) 0.012(2) -0.009(2)
C9S 0.063(3) 0.056(3) 0.048(3) 0.006(2) 0.020(2) 0.009(3)
C11S 0.043(3) 0.057(3) 0.076(4) 0.001(3) 0.011(3) 0.005(2)
C12S 0.056(3) 0.042(3) 0.059(3) 0.009(2) 0.017(2) 0.003(2)
O13S 0.0595(19) 0.047(2) 0.0342(15) 0.0010(14) 0.0191(14) 0.0018(15)
O16S 0.0560(19) 0.051(2) 0.0336(16) -0.0001(14) 0.0142(14) 0.0084(15)
C14S 0.052(3) 0.048(3) 0.056(3) -0.002(2) 0.010(2) -0.011(2)
C15S 0.072(3) 0.044(3) 0.040(2) -0.013(2) 0.011(2) 0.004(2)
C17S 0.047(2) 0.054(3) 0.043(3) -0.004(2) 0.016(2) -0.009(2)
C18S 0.061(3) 0.040(3) 0.040(2) -0.006(2) 0.018(2) 0.004(2)
O19S 0.0422(17) 0.051(2) 0.0518(19) 0.0114(16) 0.0074(15) -0.0177(15)
O22S 0.0471(17) 0.0404(18) 0.0401(16) -0.0036(14) 0.0082(13) -0.0135(14)
C20S 0.060(3) 0.050(3) 0.043(3) 0.017(2) 0.019(2) -0.012(2)
C21S 0.061(3) 0.033(2) 0.049(3) 0.008(2) 0.002(2) -0.004(2)
C23S 0.041(2) 0.044(3) 0.036(2) -0.0037(19) 0.0136(17) -0.0113(19)
C24S 0.042(2) 0.043(3) 0.032(2) 0.0084(18) 0.0076(17) -0.0049(18)
O25S 0.071(2) 0.058(2) 0.054(2) 0.0055(18) 0.0324(19) -0.0031(19)
O28S 0.065(2) 0.082(3) 0.053(2) 0.003(2) 0.0253(18) -0.006(2)
C26S 0.050(3) 0.046(3) 0.059(3) 0.009(2) 0.010(2) 0.000(2)
C27S 0.081(4) 0.039(3) 0.067(4) -0.005(3) 0.020(3) -0.007(3)
C29S 0.053(3) 0.070(4) 0.091(5) 0.040(4) 0.035(3) 0.021(3)
C30S 0.097(5) 0.039(3) 0.087(5) 0.011(3) 0.059(4) 0.010(3)
O31S 0.060(2) 0.047(2) 0.0503(19) -0.0054(16) 0.0311(16) -0.0001(16)
O34S 0.050(2) 0.097(4) 0.077(3) 0.032(3) 0.037(2) 0.012(2)
C32S 0.056(3) 0.038(3) 0.041(2) 0.005(2) 0.013(2) -0.001(2)
C33S 0.092(4) 0.050(3) 0.047(3) 0.007(2) 0.037(3) 0.020(3)
C35S 0.054(4) 0.128(7) 0.059(4) 0.017(4) 0.005(3) -0.018(4)
C36S 0.107(5) 0.055(4) 0.053(3) -0.018(3) 0.027(3) -0.026(4)
O37S 0.053(2) 0.061(2) 0.052(2) -0.0137(18) 0.0062(16) -0.0165(18)
O40S 0.100(4) 0.110(4) 0.075(3) -0.033(3) 0.027(3) -0.067(4)
C38S 0.062(3) 0.053(3) 0.053(3) -0.005(3) 0.018(2) -0.009(2)
C39S 0.141(7) 0.051(4) 0.064(4) -0.018(3) 0.055(4) -0.028(4)
C41S 0.067(4) 0.085(5) 0.070(4) -0.007(4) 0.029(3) -0.029(3)
C42S 0.059(3) 0.060(4) 0.070(4) -0.008(3) 0.021(3) 0.003(3)
O43S 0.091(4) 0.057(3) 0.155(6) 0.047(4) 0.057(4) 0.009(3)
O46S 0.075(3) 0.0365(19) 0.062(2) 0.0076(17) 0.0233(19) 0.0083(17)
C44S 0.051(3) 0.117(7) 0.091(5) 0.065(5) 0.023(3) 0.021(4)
C45S 0.049(3) 0.074(4) 0.088(5) 0.023(4) 0.018(3) 0.012(3)
C47S 0.101(5) 0.058(4) 0.060(3) -0.002(3) 0.045(3) -0.012(3)
C48S 0.095(5) 0.057(4) 0.100(6) 0.002(4) 0.048(4) -0.013(3)

loop_
_atom_type_symbol
_atom_type_description
_atom_type_scat_dispersion_real
_atom_type_scat_dispersion_imag
_atom_type_scat_source
C C 0.0181 0.0091 'International Tables Vol C Tables 4.2.6.8 and 6.1.1.4'
H H 0.0000 0.0000 'International Tables Vol C Tables 4.2.6.8 and 6.1.1.4'
O O 0.0492 0.0322 'International Tables Vol C Tables 4.2.6.8 and 6.1.1.4'
P P 0.2955 0.4335 'International Tables Vol C Tables 4.2.6.8 and 6.1.1.4'
Rh Rh 0.0927 3.6045 'International Tables Vol C Tables 4.2.6.8 and 6.1.1.4'

loop_
_geom_angle_atom_site_label_1
_geom_angle_atom_site_label_2
_geom_angle_atom_site_label_3
_geom_angle
O13 Rh1 O10 89.70(11)
O13 Rh1 O5 178.32(10)
O10 Rh1 O5 89.52(10)
O13 Rh1 O1 90.23(11)
O10 Rh1 O1 179.48(10)
O5 Rh1 O1 90.54(11)
O13 Rh1 O1W 88.17(10)
O10 Rh1 O1W 85.74(10)
O5 Rh1 O1W 90.29(10)
O1 Rh1 O1W 93.74(10)
O13 Rh1 Rh2 90.55(7)
O10 Rh1 Rh2 90.90(7)
O5 Rh1 Rh2 90.95(6)
O1 Rh1 Rh2 89.62(7)
O1W Rh1 Rh2 176.41(7)
O2 Rh2 O9 177.96(10)
O2 Rh2 O14 89.14(11)
O9 Rh2 O14 89.96(11)
O2 Rh2 O6 89.37(10)
O9 Rh2 O6 91.48(10)
O14 Rh2 O6 178.11(11)
O2 Rh2 O1D 88.00(10)
O9 Rh2 O1D 90.17(10)
O14 Rh2 O1D 89.97(9)
O6 Rh2 O1D 88.80(9)
O2 Rh2 Rh1 91.52(7)
O9 Rh2 Rh1 90.33(7)
O14 Rh2 Rh1 90.71(7)
O6 Rh2 Rh1 90.50(7)
O1D Rh2 Rh1 179.15(6)
O1 P1 O2 118.13(15)
O1 P1 O4 112.86(14)
O2 P1 O4 103.60(13)
O1 P1 O3 106.61(14)
O2 P1 O3 111.36(14)
O4 P1 O3 103.39(13)
O5 P2 O6 118.31(15)
O5 P2 O7 106.66(14)
O6 P2 O7 111.24(14)
O5 P2 O8 111.01(14)
O6 P2 O8 105.14(14)
O7 P2 O8 103.55(13)
O9 P3 O10 118.47(15)
O9 P3 O12 104.39(15)
O10 P3 O12 112.03(15)
O9 P3 O11 111.78(15)
O10 P3 O11 105.91(15)
O12 P3 O11 103.33(13)
O14 P4 O13 118.08(14)
O14 P4 O15 104.87(14)
O13 P4 O15 111.35(15)
O14 P4 O16 112.89(15)
O13 P4 O16 105.50(14)
O15 P4 O16 103.27(13)
P1 O1 Rh1 118.07(14)
C2D O1D C6D 110.8(3)
C2D O1D Rh2 115.98(19)
C6D O1D Rh2 116.2(2)
Rh1 O1W H1WA 125.2(18)
Rh1 O1W H1WB 123.0(17)
H1WA O1W H1WB 111(3)
P1 O2 Rh2 116.51(14)
C20 O3 P1 116.2(2)
C1 O4 P1 119.4(2)
C5D O4D C3D 109.7(3)
P2 O5 Rh1 115.30(13)
P2 O6 Rh2 114.21(14)
C40 O7 P2 115.9(2)
C21 O8 P2 117.3(2)
P3 O9 Rh2 118.61(14)
P3 O10 Rh1 118.42(15)
C60 O11 P3 116.3(2)
C41 O12 P3 118.4(2)
P4 O13 Rh1 119.34(14)
P4 O14 Rh2 118.33(14)
C61 O15 P4 118.6(2)
C80 O16 P4 117.5(2)
C10 C1 O4 119.9(3)
C10 C1 C2 124.2(3)
O4 C1 C2 115.9(3)
C3 C2 C1 118.3(3)
C3 C2 H2 120.8
C1 C2 H2 120.8
O1D C2D C3D 110.1(3)
O1D C2D H2DA 109.6
C3D C2D H2DA 109.6
O1D C2D H2DB 109.6
C3D C2D H2DB 109.6
H2DA C2D H2DB 108.2
C2 C3 C4 120.6(3)
C2 C3 H3 119.7
C4 C3 H3 119.7
O4D C3D C2D 110.6(4)
O4D C3D H3DA 109.5
C2D C3D H3DA 109.5
O4D C3D H3DB 109.5
C2D C3D H3DB 109.5
H3DA C3D H3DB 108.1
C3 C4 C9 120.3(3)
C3 C4 C5 120.9(3)
C9 C4 C5 118.7(3)
C6 C5 C4 121.2(4)
C6 C5 H5 119.4
C4 C5 H5 119.4
O4D C5D C6D 110.4(4)
O4D C5D H5DA 109.6
C6D C5D H5DA 109.6
O4D C5D H5DB 109.6
C6D C5D H5DB 109.6
H5DA C5D H5DB 108.1
C5 C6 C7 119.7(3)
C5 C6 H6 120.1
C7 C6 H6 120.1
O1D C6D C5D 109.8(3)
O1D C6D H6DA 109.7
C5D C6D H6DA 109.7
O1D C6D H6DB 109.7
C5D C6D H6DB 109.7
H6DA C6D H6DB 108.2
C8 C7 C6 121.0(4)
C8 C7 H7 119.5
C6 C7 H7 119.5
C7 C8 C9 120.5(4)
C7 C8 H8 119.8
C9 C8 H8 119.8
C8 C9 C4 118.8(3)
C8 C9 C10 122.5(3)
C4 C9 C10 118.6(3)
C1 C10 C9 117.4(3)
C1 C10 C11 120.4(3)
C9 C10 C11 122.1(3)
C20 C11 C12 117.4(3)
C20 C11 C10 119.2(3)
C12 C11 C10 123.4(3)
C17 C12 C13 118.2(3)
C17 C12 C11 119.5(3)
C13 C12 C11 122.3(3)
C14 C13 C12 120.5(4)
C14 C13 H13 119.7
C12 C13 H13 119.7
C13 C14 C15 121.0(4)
C13 C14 H14 119.5
C15 C14 H14 119.5
C16 C15 C14 119.3(4)
C16 C15 H15 120.3
C14 C15 H15 120.3
C15 C16 C17 121.6(4)
C15 C16 H16 119.2
C17 C16 H16 119.2
C12 C17 C16 119.2(4)
C12 C17 C18 119.5(3)
C16 C17 C18 121.2(4)
C19 C18 C17 120.7(3)
C19 C18 H18 119.6
C17 C18 H18 119.6
C18 C19 C20 118.8(3)
C18 C19 H19 120.6
C20 C19 H19 120.6
C11 C20 O3 118.8(3)
C11 C20 C19 123.8(4)
O3 C20 C19 117.3(3)
C30 C21 C22 124.2(3)
C30 C21 O8 119.5(3)
C22 C21 O8 116.3(3)
C23 C22 C21 118.3(3)
C23 C22 H22 120.9
C21 C22 H22 120.9
C22 C23 C24 120.9(3)
C22 C23 H23 119.5
C24 C23 H23 119.5
C29 C24 C25 120.0(4)
C29 C24 C23 119.7(3)
C25 C24 C23 120.3(4)
C26 C25 C24 120.5(4)
C26 C25 H25 119.7
C24 C25 H25 119.7
C25 C26 C27 120.1(4)
C25 C26 H26 119.9
C27 C26 H26 119.9
C28 C27 C26 121.0(4)
C28 C27 H27 119.5
C26 C27 H27 119.5
C27 C28 C29 120.6(4)
C27 C28 H28 119.7
C29 C28 H28 119.7
C24 C29 C28 117.7(3)
C24 C29 C30 119.7(3)
C28 C29 C30 122.5(3)
C21 C30 C29 117.1(3)
C21 C30 C31 119.7(3)
C29 C30 C31 122.9(3)
C40 C31 C32 118.2(3)
C40 C31 C30 119.0(3)
C32 C31 C30 122.8(3)
C33 C32 C37 118.5(3)
C33 C32 C31 122.8(3)
C37 C32 C31 118.7(3)
C34 C33 C32 120.6(3)
C34 C33 H33 119.7
C32 C33 H33 119.7
C33 C34 C35 121.2(4)
C33 C34 H34 119.4
C35 C34 H34 119.4
C36 C35 C34 119.3(4)
C36 C35 H35 120.3
C34 C35 H35 120.3
C35 C36 C37 121.5(4)
C35 C36 H36 119.2
C37 C36 H36 119.2
C38 C37 C36 121.7(3)
C38 C37 C32 119.7(3)
C36 C37 C32 118.6(4)
C39 C38 C37 121.2(3)
C39 C38 H38 119.4
C37 C38 H38 119.4
C38 C39 C40 118.5(3)
C38 C39 H39 120.7
C40 C39 H39 120.7
C31 C40 O7 118.9(3)
C31 C40 C39 123.5(3)
O7 C40 C39 117.6(3)
C50 C41 O12 119.3(3)
C50 C41 C42 124.0(3)
O12 C41 C42 116.6(3)
C43 C42 C41 118.6(3)
C43 C42 H42 120.7
C41 C42 H42 120.7
C42 C43 C44 121.2(3)
C42 C43 H43 119.4
C44 C43 H43 119.4
C43 C44 C45 121.8(3)
C43 C44 C49 119.7(3)
C45 C44 C49 118.5(3)
C46 C45 C44 121.5(4)
C46 C45 H45 119.2
C44 C45 H45 119.2
C45 C46 C47 119.7(3)
C45 C46 H46 120.1
C47 C46 H46 120.1
C48 C47 C46 120.7(4)
C48 C47 H47 119.6
C46 C47 H47 119.6
C47 C48 C49 121.0(4)
C47 C48 H48 119.5
C49 C48 H48 119.5
C48 C49 C44 118.5(3)
C48 C49 C50 122.9(3)
C44 C49 C50 118.6(3)
C41 C50 C49 117.8(3)
C41 C50 C51 120.6(3)
C49 C50 C51 121.4(3)
C60 C51 C52 117.7(3)
C60 C51 C50 118.6(3)
C52 C51 C50 123.7(3)
C53 C52 C57 118.1(3)
C53 C52 C51 122.6(3)
C57 C52 C51 119.2(4)
C54 C53 C52 120.9(4)
C54 C53 H53 119.5
C52 C53 H53 119.5
C53 C54 C55 120.7(4)
C53 C54 H54 119.6
C55 C54 H54 119.6
C56 C55 C54 119.7(4)
C56 C55 H55 120.2
C54 C55 H55 120.2
C55 C56 C57 121.6(4)
C55 C56 H56 119.2
C57 C56 H56 119.2
C58 C57 C56 121.8(4)
C58 C57 C52 119.2(4)
C56 C57 C52 118.9(4)
C59 C58 C57 121.3(4)
C59 C58 H58 119.4
C57 C58 H58 119.3
C58 C59 C60 118.9(4)
C58 C59 H59 120.5
C60 C59 H59 120.5
C51 C60 O11 119.7(3)
C51 C60 C59 123.4(4)
O11 C60 C59 117.0(3)
C70 C61 C62 123.5(3)
C70 C61 O15 119.0(3)
C62 C61 O15 117.5(3)
C63 C62 C61 119.2(4)
C63 C62 H62 120.4
C61 C62 H62 120.4
C62 C63 C64 120.5(3)
C62 C63 H63 119.7
C64 C63 H63 119.7
C63 C64 C65 121.1(3)
C63 C64 C69 120.2(3)
C65 C64 C69 118.7(3)
C66 C65 C64 121.5(4)
C66 C65 H65 119.3
C64 C65 H65 119.3
C65 C66 C67 119.6(4)
C65 C66 H66 120.2
C67 C66 H66 120.2
C68 C67 C66 120.2(4)
C68 C67 H67 119.9
C66 C67 H67 119.9
C67 C68 C69 121.4(4)
C67 C68 H68 119.3
C69 C68 H68 119.3
C64 C69 C68 118.5(3)
C64 C69 C70 118.7(3)
C68 C69 C70 122.8(3)
C61 C70 C69 117.7(3)
C61 C70 C71 119.5(3)
C69 C70 C71 122.8(3)
C80 C71 C72 117.8(3)
C80 C71 C70 120.3(3)
C72 C71 C70 121.8(3)
C73 C72 C77 118.2(3)
C73 C72 C71 122.6(3)
C77 C72 C71 119.1(3)
C74 C73 C72 121.5(4)
C74 C73 H73 119.3
C72 C73 H73 119.3
C73 C74 C75 120.0(4)
C73 C74 H74 120.0
C75 C74 H74 120.0
C76 C75 C74 120.5(4)
C76 C75 H75 119.8
C74 C75 H75 119.8
C75 C76 C77 120.7(4)
C75 C76 H76 119.6
C77 C76 H76 119.6
C78 C77 C72 120.0(4)
C78 C77 C76 120.9(4)
C72 C77 C76 119.1(4)
C79 C78 C77 120.4(3)
C79 C78 H78 119.8
C77 C78 H78 119.8
C78 C79 C80 119.2(4)
C78 C79 H79 120.4
C80 C79 H79 120.4
C71 C80 O16 119.6(3)
C71 C80 C79 123.1(3)
O16 C80 C79 117.2(3)
C6S O1S C2S 109.4(3)
C5S O4S C3S 108.7(3)
O1S C2S C3S 110.4(4)
O1S C2S H2SA 109.6
C3S C2S H2SA 109.6
O1S C2S H2SB 109.6
C3S C2S H2SB 109.6
H2SA C2S H2SB 108.1
O4S C3S C2S 111.2(4)
O4S C3S H3SA 109.4
C2S C3S H3SA 109.4
O4S C3S H3SB 109.4
C2S C3S H3SB 109.4
H3SA C3S H3SB 108.0
O4S C5S C6S 110.5(4)
O4S C5S H5SA 109.5
C6S C5S H5SA 109.5
O4S C5S H5SB 109.5
C6S C5S H5SB 109.5
H5SA C5S H5SB 108.1
O1S C6S C5S 111.1(4)
O1S C6S H6SA 109.4
C5S C6S H6SA 109.4
O1S C6S H6SB 109.4
C5S C6S H6SB 109.4
H6SA C6S H6SB 108.0
C8S O7S C12S 109.1(4)
C9S O10S C11S 108.7(4)
O7S C8S C9S 111.6(4)
O7S C8S H8SA 109.3
C9S C8S H8SA 109.3
O7S C8S H8SB 109.3
C9S C8S H8SB 109.3
H8SA C8S H8SB 108.0
O10S C9S C8S 111.4(5)
O10S C9S H9SA 109.3
C8S C9S H9SA 109.3
O10S C9S H9SB 109.3
C8S C9S H9SB 109.3
H9SA C9S H9SB 108.0
O10S C11S C12S 110.6(5)
O10S C11S H11A 109.5
C12S C11S H11A 109.5
O10S C11S H11B 109.5
C12S C11S H11B 109.5
H11A C11S H11B 108.1
O7S C12S C11S 110.5(5)
O7S C12S H12A 109.6
C11S C12S H12A 109.6
O7S C12S H12B 109.6
C11S C12S H12B 109.6
H12A C12S H12B 108.1
C14S O13S C18S 110.1(4)
C17S O16S C15S 109.7(4)
O13S C14S C15S 110.3(4)
O13S C14S H14A 109.6
C15S C14S H14A 109.6
O13S C14S H14B 109.6
C15S C14S H14B 109.6
H14A C14S H14B 108.1
O16S C15S C14S 110.9(4)
O16S C15S H15A 109.5
C14S C15S H15A 109.5
O16S C15S H15B 109.5
C14S C15S H15B 109.5
H15A C15S H15B 108.0
O16S C17S C18S 111.4(4)
O16S C17S H17A 109.3
C18S C17S H17A 109.3
O16S C17S H17B 109.3
C18S C17S H17B 109.3
H17A C17S H17B 108.0
O13S C18S C17S 110.9(4)
O13S C18S H18A 109.5
C17S C18S H18A 109.5
O13S C18S H18B 109.5
C17S C18S H18B 109.5
H18A C18S H18B 108.0
C20S O19S C24S 109.1(4)
C23S O22S C21S 108.8(4)
O19S C20S C21S 112.1(4)
O19S C20S H20A 109.2
C21S C20S H20A 109.2
O19S C20S H20B 109.2
C21S C20S H20B 109.2
H20A C20S H20B 107.9
O22S C21S C20S 110.0(4)
O22S C21S H21A 109.7
C20S C21S H21A 109.7
O22S C21S H21B 109.7
C20S C21S H21B 109.7
H21A C21S H21B 108.2
O22S C23S C24S 110.8(4)
O22S C23S H23A 109.5
C24S C23S H23A 109.5
O22S C23S H23B 109.5
C24S C23S H23B 109.5
H23A C23S H23B 108.1
O19S C24S C23S 110.9(4)
O19S C24S H24A 109.5
C23S C24S H24A 109.5
O19S C24S H24B 109.5
C23S C24S H24B 109.5
H24A C24S H24B 108.0
C30S O25S C26S 107.7(4)
C27S O28S C29S 109.3(4)
O25S C26S C27S 110.5(5)
O25S C26S H26A 109.5
C27S C26S H26A 109.5
O25S C26S H26B 109.5
C27S C26S H26B 109.5
H26A C26S H26B 108.1
O28S C27S C26S 110.3(5)
O28S C27S H27A 109.6
C26S C27S H27A 109.6
O28S C27S H27B 109.6
C26S C27S H27B 109.6
H27A C27S H27B 108.1
O28S C29S C30S 110.7(5)
O28S C29S H29A 109.5
C30S C29S H29A 109.5
O28S C29S H29B 109.5
C30S C29S H29B 109.5
H29A C29S H29B 108.1
O25S C30S C29S 111.1(6)
O25S C30S H30A 109.4
C29S C30S H30A 109.4
O25S C30S H30B 109.4
C29S C30S H30B 109.4
H30A C30S H30B 108.0
C32S O31S C36S 109.1(4)
C33S O34S C35S 109.7(5)
O31S C32S C33S 110.3(4)
O31S C32S H32A 109.6
C33S C32S H32A 109.6
O31S C32S H32B 109.6
C33S C32S H32B 109.6
H32A C32S H32B 108.1
O34S C33S C32S 111.3(5)
O34S C33S H33A 109.4
C32S C33S H33A 109.4
O34S C33S H33B 109.4
C32S C33S H33B 109.4
H33A C33S H33B 108.0
O34S C35S C36S 109.1(6)
O34S C35S H35A 109.9
C36S C35S H35A 109.9
O34S C35S H35B 109.9
C36S C35S H35B 109.9
H35A C35S H35B 108.3
O31S C36S C35S 109.1(5)
O31S C36S H36A 109.9
C35S C36S H36A 109.9
O31S C36S H36B 109.9
C35S C36S H36B 109.9
H36A C36S H36B 108.3
C38S O37S C42S 109.5(4)
C41S O40S C39S 111.0(5)
O37S C38S C39S 110.4(5)
O37S C38S H38A 109.6
C39S C38S H38A 109.6
O37S C38S H38B 109.6
C39S C38S H38B 109.6
H38A C38S H38B 108.1
O40S C39S C38S 108.9(6)
O40S C39S H39A 109.9
C38S C39S H39A 109.9
O40S C39S H39B 109.9
C38S C39S H39B 109.9
H39A C39S H39B 108.3
O40S C41S C42S 112.1(5)
O40S C41S H41A 109.2
C42S C41S H41A 109.2
O40S C41S H41B 109.2
C42S C41S H41B 109.2
H41A C41S H41B 107.9
O37S C42S C41S 110.5(6)
O37S C42S H42A 109.5
C41S C42S H42A 109.5
O37S C42S H42B 109.5
C41S C42S H42B 109.5
H42A C42S H42B 108.1
C48S O43S C44S 109.5(6)
C47S O46S C45S 110.6(5)
O43S C44S C45S 110.7(6)
O43S C44S H44A 109.5
C45S C44S H44A 109.5
O43S C44S H44B 109.5
C45S C44S H44B 109.5
H44A C44S H44B 108.1
O46S C45S C44S 111.3(5)
O46S C45S H45A 109.4
C44S C45S H45A 109.4
O46S C45S H45B 109.4
C44S C45S H45B 109.4
H45A C45S H45B 108.0
O46S C47S C48S 111.1(6)
O46S C47S H47A 109.4
C48S C47S H47A 109.4
O46S C47S H47B 109.4
C48S C47S H47B 109.4
H47A C47S H47B 108.0
O43S C48S C47S 111.0(7)
O43S C48S H48A 109.4
C47S C48S H48A 109.4
O43S C48S H48B 109.4
C47S C48S H48B 109.4
H48A C48S H48B 108.0

loop_
_geom_bond_atom_site_label_1
_geom_bond_atom_site_label_2
_geom_bond_distance
Rh1 O13 2.046(2)
Rh1 O10 2.050(2)
Rh1 O5 2.060(2)
Rh1 O1 2.064(2)
Rh1 O1W 2.296(2)
Rh1 Rh2 2.5206(3)
Rh2 O2 2.034(2)
Rh2 O9 2.048(2)
Rh2 O14 2.055(2)
Rh2 O6 2.058(2)
Rh2 O1D 2.280(2)
P1 O1 1.491(3)
P1 O2 1.499(2)
P1 O4 1.593(3)
P1 O3 1.609(3)
P2 O5 1.498(2)
P2 O6 1.506(2)
P2 O7 1.596(2)
P2 O8 1.601(2)
P3 O9 1.492(3)
P3 O10 1.495(3)
P3 O12 1.598(3)
P3 O11 1.603(3)
P4 O14 1.497(2)
P4 O13 1.498(3)
P4 O15 1.598(3)
P4 O16 1.602(3)
O1D C2D 1.431(4)
O1D C6D 1.440(4)
O1W H1WA 0.842(10)
O1W H1WB 0.848(10)
O3 C20 1.392(4)
O4 C1 1.403(4)
O4D C5D 1.427(6)
O4D C3D 1.436(6)
O7 C40 1.406(4)
O8 C21 1.407(4)
O11 C60 1.395(4)
O12 C41 1.404(4)
O15 C61 1.399(4)
O16 C80 1.395(4)
C1 C10 1.370(5)
C1 C2 1.407(5)
C2 C3 1.367(5)
C2 H2 0.9500
C2D C3D 1.507(5)
C2D H2DA 0.9900
C2D H2DB 0.9900
C3 C4 1.416(5)
C3 H3 0.9500
C3D H3DA 0.9900
C3D H3DB 0.9900
C4 C9 1.421(5)
C4 C5 1.426(5)
C5 C6 1.350(6)
C5 H5 0.9500
C5D C6D 1.514(5)
C5D H5DA 0.9900
C5D H5DB 0.9900
C6 C7 1.412(6)
C6 H6 0.9500
C6D H6DA 0.9900
C6D H6DB 0.9900
C7 C8 1.367(5)
C7 H7 0.9500
C8 C9 1.411(5)
C8 H8 0.9500
C9 C10 1.443(5)
C10 C11 1.493(5)
C11 C20 1.375(5)
C11 C12 1.439(5)
C12 C17 1.418(5)
C12 C13 1.431(5)
C13 C14 1.369(6)
C13 H13 0.9500
C14 C15 1.415(6)
C14 H14 0.9500
C15 C16 1.361(7)
C15 H15 0.9500
C16 C17 1.418(6)
C16 H16 0.9500
C17 C18 1.420(6)
C18 C19 1.371(6)
C18 H18 0.9500
C19 C20 1.401(5)
C19 H19 0.9500
C21 C30 1.382(5)
C21 C22 1.404(5)
C22 C23 1.368(5)
C22 H22 0.9500
C23 C24 1.424(6)
C23 H23 0.9500
C24 C29 1.414(5)
C24 C25 1.421(5)
C25 C26 1.355(7)
C25 H25 0.9500
C26 C27 1.406(7)
C26 H26 0.9500
C27 C28 1.365(6)
C27 H27 0.9500
C28 C29 1.430(5)
C28 H28 0.9500
C29 C30 1.434(5)
C30 C31 1.498(4)
C31 C40 1.367(5)
C31 C32 1.435(5)
C32 C33 1.421(5)
C32 C37 1.433(5)
C33 C34 1.363(5)
C33 H33 0.9500
C34 C35 1.411(6)
C34 H34 0.9500
C35 C36 1.372(6)
C35 H35 0.9500
C36 C37 1.412(5)
C36 H36 0.9500
C37 C38 1.405(6)
C38 C39 1.372(6)
C38 H38 0.9500
C39 C40 1.407(5)
C39 H39 0.9500
C41 C50 1.355(5)
C41 C42 1.416(5)
C42 C43 1.356(6)
C42 H42 0.9500
C43 C44 1.410(5)
C43 H43 0.9500
C44 C45 1.426(5)
C44 C49 1.434(5)
C45 C46 1.356(6)
C45 H45 0.9500
C46 C47 1.419(6)
C46 H46 0.9500
C47 C48 1.369(5)
C47 H47 0.9500
C48 C49 1.416(5)
C48 H48 0.9500
C49 C50 1.443(5)
C50 C51 1.501(5)
C51 C60 1.379(5)
C51 C52 1.433(5)
C52 C53 1.414(6)
C52 C57 1.429(5)
C53 C54 1.377(5)
C53 H53 0.9500
C54 C55 1.404(7)
C54 H54 0.9500
C55 C56 1.360(8)
C55 H55 0.9500
C56 C57 1.415(6)
C56 H56 0.9500
C57 C58 1.411(7)
C58 C59 1.362(7)
C58 H58 0.9500
C59 C60 1.401(5)
C59 H59 0.9500
C61 C70 1.379(5)
C61 C62 1.397(5)
C62 C63 1.363(6)
C62 H62 0.9500
C63 C64 1.416(6)
C63 H63 0.9500
C64 C65 1.416(5)
C64 C69 1.417(5)
C65 C66 1.370(6)
C65 H65 0.9500
C66 C67 1.413(6)
C66 H66 0.9500
C67 C68 1.367(5)
C67 H67 0.9500
C68 C69 1.418(5)
C68 H68 0.9500
C69 C70 1.438(5)
C70 C71 1.482(5)
C71 C80 1.375(5)
C71 C72 1.438(5)
C72 C73 1.410(6)
C72 C77 1.425(5)
C73 C74 1.373(5)
C73 H73 0.9500
C74 C75 1.408(7)
C74 H74 0.9500
C75 C76 1.358(7)
C75 H75 0.9500
C76 C77 1.427(6)
C76 H76 0.9500
C77 C78 1.417(6)
C78 C79 1.370(6)
C78 H78 0.9500
C79 C80 1.412(5)
C79 H79 0.9500
O1S C6S 1.427(5)
O1S C2S 1.435(5)
O4S C5S 1.417(5)
O4S C3S 1.430(6)
C2S C3S 1.495(7)
C2S H2SA 0.9900
C2S H2SB 0.9900
C3S H3SA 0.9900
C3S H3SB 0.9900
C5S C6S 1.517(7)
C5S H5SA 0.9900
C5S H5SB 0.9900
C6S H6SA 0.9900
C6S H6SB 0.9900
O7S C8S 1.423(6)
O7S C12S 1.424(6)
O10S C9S 1.418(7)
O10S C11S 1.425(8)
C8S C9S 1.488(8)
C8S H8SA 0.9900
C8S H8SB 0.9900
C9S H9SA 0.9900
C9S H9SB 0.9900
C11S C12S 1.491(8)
C11S H11A 0.9900
C11S H11B 0.9900
C12S H12A 0.9900
C12S H12B 0.9900
O13S C14S 1.410(6)
O13S C18S 1.422(6)
O16S C17S 1.416(6)
O16S C15S 1.432(7)
C14S C15S 1.500(8)
C14S H14A 0.9900
C14S H14B 0.9900
C15S H15A 0.9900
C15S H15B 0.9900
C17S C18S 1.494(7)
C17S H17A 0.9900
C17S H17B 0.9900
C18S H18A 0.9900
C18S H18B 0.9900
O19S C20S 1.417(6)
O19S C24S 1.423(5)
O22S C23S 1.423(5)
O22S C21S 1.429(6)
C20S C21S 1.501(8)
C20S H20A 0.9900
C20S H20B 0.9900
C21S H21A 0.9900
C21S H21B 0.9900
C23S C24S 1.499(6)
C23S H23A 0.9900
C23S H23B 0.9900
C24S H24A 0.9900
C24S H24B 0.9900
O25S C30S 1.406(7)
O25S C26S 1.451(7)
O28S C27S 1.429(8)
O28S C29S 1.440(8)
C26S C27S 1.497(8)
C26S H26A 0.9900
C26S H26B 0.9900
C27S H27A 0.9900
C27S H27B 0.9900
C29S C30S 1.464(11)
C29S H29A 0.9900
C29S H29B 0.9900
C30S H30A 0.9900
C30S H30B 0.9900
O31S C32S 1.417(6)
O31S C36S 1.418(8)
O34S C33S 1.394(9)
O34S C35S 1.405(9)
C32S C33S 1.505(7)
C32S H32A 0.9900
C32S H32B 0.9900
C33S H33A 0.9900
C33S H33B 0.9900
C35S C36S 1.534(11)
C35S H35A 0.9900
C35S H35B 0.9900
C36S H36A 0.9900
C36S H36B 0.9900
O37S C38S 1.393(7)
O37S C42S 1.434(7)
O40S C41S 1.406(9)
O40S C39S 1.428(10)
C38S C39S 1.495(9)
C38S H38A 0.9900
C38S H38B 0.9900
C39S H39A 0.9900
C39S H39B 0.9900
C41S C42S 1.474(9)
C41S H41A 0.9900
C41S H41B 0.9900
C42S H42A 0.9900
C42S H42B 0.9900
O43S C48S 1.398(11)
O43S C44S 1.416(12)
O46S C47S 1.398(8)
O46S C45S 1.415(8)
C44S C45S 1.481(9)
C44S H44A 0.9900
C44S H44B 0.9900
C45S H45A 0.9900
C45S H45B 0.9900
C47S C48S 1.512(9)
C47S H47A 0.9900
C47S H47B 0.9900
C48S H48A 0.9900
C48S H48B 0.9900

loop_
_geom_hbond_atom_site_label_D
_geom_hbond_atom_site_label_H
_geom_hbond_atom_site_label_A
_geom_hbond_distance_DH
_geom_hbond_distance_HA
_geom_hbond_distance_DA
_geom_hbond_angle_DHA
_geom_hbond_site_symmetry_A
O1W H1WA O25S 0.842(10) 2.24(4) 2.913(5) 137(4) 1_654
O1W H1WB O1S 0.848(10) 2.18(2) 2.990(4) 161(5) 1_554
